data_4114696
loop_
_publ_author_name
'Haimei Chen'
'John A. Parkinson'
'Simon Parsons'
'Robert A. Coxall'
'Robert O. Gould'
'Peter J. Sadler'

_publ_section_title
;
 Organometallic Ruthenium(II) Diamine Anticancer Complexes:
 Arene-Nucleobase Stacking and Stereospecific Hydrogen-Bonding in Guanine
 Adducts
;
_journal_name_full 'Journal of the American Chemical Society'
_journal_page_first 3064
_journal_page_last 3082
_journal_paper_doi 10.1021/ja017482e
_journal_volume 124
_journal_year 2002
_chemical_formula_moiety '[Ru(C14H12)(NH2CH2CH2NH2)(L)][PF6]2.2MeOH'
_chemical_formula_sum 'C25 H37 F12 N7 O3 P2 Ru'
_chemical_formula_weight 874.63
_chemical_name_systematic
; 
 ? 
;
_space_group_IT_number 2
_symmetry_cell_setting triclinic
_symmetry_space_group_name_Hall '-P 1'
_symmetry_space_group_name_H-M 'P -1'
_atom_sites_solution_hydrogens geom
_atom_sites_solution_primary direct
_atom_sites_solution_secondary difmap
_audit_creation_method SHELXL-97
_cell_angle_alpha 73.957(2)
_cell_angle_beta 79.483(2)
_cell_angle_gamma 84.977(2)
_cell_formula_units_Z 2
_cell_length_a 10.6486(17)
_cell_length_b 12.317(2)
_cell_length_c 13.006(2)
_cell_measurement_reflns_used 5942
_cell_measurement_temperature 150(2)
_cell_measurement_theta_max 58
_cell_measurement_theta_min 5
_cell_volume 1610.6(4)
_computing_cell_refinement 'Bruker SMART'
_computing_data_collection 'Bruker SMART'
_computing_data_reduction 'Bruker SHELXTL'
_computing_molecular_graphics 'Bruker SHELXTL'
_computing_publication_material SHELXTL
_computing_structure_refinement 'SHELXL-97 (Sheldrick, 1997)'
_computing_structure_solution 'SHELXS-97 (Sheldrick, 1990)'
_diffrn_ambient_temperature 150(2)
_diffrn_measured_fraction_theta_full 0.892
_diffrn_measured_fraction_theta_max 0.892
_diffrn_measurement_device_type 'CCD area detector'
_diffrn_measurement_method 'phi and omega scans'
_diffrn_radiation_monochromator graphite
_diffrn_radiation_source 'fine-focus sealed tube'
_diffrn_radiation_type MoK\a
_diffrn_radiation_wavelength 0.71073
_diffrn_reflns_av_R_equivalents 0.0174
_diffrn_reflns_av_sigmaI/netI 0.0321
_diffrn_reflns_limit_h_max 14
_diffrn_reflns_limit_h_min -14
_diffrn_reflns_limit_k_max 16
_diffrn_reflns_limit_k_min -16
_diffrn_reflns_limit_l_max 17
_diffrn_reflns_limit_l_min -16
_diffrn_reflns_number 14510
_diffrn_reflns_theta_full 28.84
_diffrn_reflns_theta_max 28.84
_diffrn_reflns_theta_min 1.65
_diffrn_standards_decay_% 0
_diffrn_standards_number 0
_exptl_absorpt_coefficient_mu 0.698
_exptl_absorpt_correction_T_max 0.862
_exptl_absorpt_correction_T_min 0.783
_exptl_absorpt_correction_type empirical
_exptl_crystal_colour Yellow
_exptl_crystal_density_diffrn 1.803
_exptl_crystal_description Block
_exptl_crystal_F_000 884
_exptl_crystal_size_max 0.28
_exptl_crystal_size_mid 0.26
_exptl_crystal_size_min 0.20
_refine_diff_density_max 0.563
_refine_diff_density_min -0.445
_refine_diff_density_rms 0.069
_refine_ls_extinction_method none
_refine_ls_goodness_of_fit_ref 1.035
_refine_ls_hydrogen_treatment 'riding, rotating groups me,freely refined H1X'
_refine_ls_matrix_type full
_refine_ls_number_parameters 488
_refine_ls_number_reflns 7540
_refine_ls_number_restraints 1
_refine_ls_restrained_S_all 1.035
_refine_ls_R_factor_all 0.0315
_refine_ls_R_factor_gt 0.0291
_refine_ls_shift/su_max 0.001
_refine_ls_shift/su_mean 0.000
_refine_ls_structure_factor_coef Fsqd
_refine_ls_weighting_details 'calc w=1/[\s^2^(Fo^2^)+(0.0444P)^2^+0.0937P] where P=(Fo^2^+2Fc^2^)/3'
_refine_ls_weighting_scheme calc
_refine_ls_wR_factor_gt 0.0753
_refine_ls_wR_factor_ref 0.0768
_reflns_number_gt 7006
_reflns_number_total 7540
_reflns_threshold_expression >2sigma(I)
_cod_data_source_file ja017482e_s7.cif
_cod_data_source_block ruhc43
_cod_original_cell_volume 1610.7(4)
_cod_database_code 4114696

loop_
_symmetry_equiv_pos_as_xyz
'x, y, z'
'-x, -y, -z'

loop_
_atom_site_label
_atom_site_type_symbol
_atom_site_fract_x
_atom_site_fract_y
_atom_site_fract_z
_atom_site_U_iso_or_equiv
_atom_site_adp_type
_atom_site_occupancy
_atom_site_symmetry_multiplicity
_atom_site_calc_flag
_atom_site_refinement_flags
Ru1 Ru 0.041437(13) 0.776280(11) 0.361433(11) 0.01802(5) Uani 1 1 d .
N1 N 0.25961(16) 0.43784(14) 0.22609(13) 0.0224(3) Uani 1 1 d .
H1X H 0.262(2) 0.377(2) 0.263(2) 0.039(7) Uiso 1 1 d .
C2 C 0.33498(18) 0.46405(16) 0.12621(15) 0.0223(4) Uani 1 1 d .
N3 N 0.34255(15) 0.56739(13) 0.06198(12) 0.0214(3) Uani 1 1 d .
C4 C 0.27036(17) 0.64314(15) 0.10739(14) 0.0193(3) Uani 1 1 d .
C5 C 0.19666(17) 0.62519(15) 0.20892(14) 0.0186(3) Uani 1 1 d .
C6 C 0.18857(17) 0.51353(15) 0.27700(14) 0.0203(4) Uani 1 1 d .
N7 N 0.14335(14) 0.72802(12) 0.22421(12) 0.0190(3) Uani 1 1 d .
C8 C 0.18363(17) 0.80308(15) 0.13246(14) 0.0209(4) Uani 1 1 d .
H8A H 0.1615 0.8816 0.1192 0.025 Uiso 1 1 calc R
N9 N 0.25985(14) 0.75676(12) 0.05914(12) 0.0202(3) Uani 1 1 d .
C10 C 0.31082(19) 0.81676(16) -0.05332(15) 0.0254(4) Uani 1 1 d .
H10A H 0.2422 0.8668 -0.0856 0.030 Uiso 1 1 calc R
H10B H 0.3372 0.7608 -0.0959 0.030 Uiso 1 1 calc R
C11 C 0.4236(2) 0.8868(2) -0.06176(18) 0.0383(5) Uani 1 1 d .
H11A H 0.3978 0.9434 -0.0209 0.057 Uiso 1 1 calc R
H11B H 0.4533 0.9250 -0.1381 0.057 Uiso 1 1 calc R
H11C H 0.4928 0.8375 -0.0318 0.057 Uiso 1 1 calc R
O6 O 0.12944(13) 0.47890(11) 0.37037(10) 0.0248(3) Uani 1 1 d .
N2 N 0.40233(19) 0.37861(15) 0.09464(16) 0.0301(4) Uani 1 1 d .
H2X H 0.460(2) 0.3923(19) 0.043(2) 0.030(6) Uiso 1 1 d .
H2Y H 0.398(2) 0.320(2) 0.1309(19) 0.028(6) Uiso 1 1 d .
C1A C 0.19081(18) 0.73727(16) 0.46819(14) 0.0214(4) Uani 1 1 d .
C2A C 0.06794(18) 0.72552(17) 0.53086(15) 0.0249(4) Uani 1 1 d .
H2AA H 0.0476 0.6565 0.5843 0.030 Uiso 1 1 calc R
C3A C -0.02609(19) 0.81451(18) 0.51593(16) 0.0281(4) Uani 1 1 d .
H3AA H -0.1079 0.8066 0.5604 0.034 Uiso 1 1 calc R
C4A C 0.0034(2) 0.91399(17) 0.43476(17) 0.0286(4) Uani 1 1 d .
H4AA H -0.0604 0.9729 0.4224 0.034 Uiso 1 1 calc R
C5A C 0.12622(19) 0.92900(16) 0.37045(16) 0.0252(4) Uani 1 1 d .
H5AA H 0.1454 0.9981 0.3168 0.030 Uiso 1 1 calc R
C6A C 0.21967(18) 0.84059(15) 0.38672(15) 0.0214(4) Uani 1 1 d .
C7A C 0.35043(18) 0.85213(16) 0.31853(16) 0.0244(4) Uani 1 1 d .
H7AA H 0.4058 0.8878 0.3523 0.029 Uiso 1 1 calc R
H7AB H 0.3435 0.9031 0.2460 0.029 Uiso 1 1 calc R
C8A C 0.41307(17) 0.74150(16) 0.30493(15) 0.0232(4) Uani 1 1 d .
C9A C 0.38513(17) 0.64207(16) 0.38586(15) 0.0234(4) Uani 1 1 d .
C10A C 0.29258(18) 0.64545(16) 0.48683(15) 0.0251(4) Uani 1 1 d .
H10A H 0.2515 0.5717 0.5168 0.030 Uiso 1 1 calc R
H10B H 0.3402 0.6565 0.5415 0.030 Uiso 1 1 calc R
C11A C 0.49898(18) 0.73744(18) 0.21160(16) 0.0275(4) Uani 1 1 d .
H11A H 0.5191 0.8052 0.1564 0.033 Uiso 1 1 calc R
C12A C 0.55556(19) 0.6354(2) 0.19840(18) 0.0323(5) Uani 1 1 d .
H12A H 0.6138 0.6334 0.1342 0.039 Uiso 1 1 calc R
C13A C 0.52745(19) 0.53674(19) 0.27827(18) 0.0321(5) Uani 1 1 d .
H13A H 0.5662 0.4668 0.2692 0.038 Uiso 1 1 calc R
C14A C 0.44260(19) 0.53985(17) 0.37180(17) 0.0281(4) Uani 1 1 d .
H14A H 0.4234 0.4718 0.4269 0.034 Uiso 1 1 calc R
N2B N -0.09323(16) 0.85020(14) 0.25812(14) 0.0225(3) Uani 1 1 d .
H2NA H -0.119(2) 0.914(2) 0.2589(18) 0.025(6) Uiso 1 1 d .
H2NB H -0.062(2) 0.8576(18) 0.1895(19) 0.028(6) Uiso 1 1 d .
C2B C -0.20862(19) 0.78207(17) 0.28771(17) 0.0294(4) Uani 1 1 d .
H2BC H -0.2593 0.8026 0.2279 0.035 Uiso 1 1 calc R
H2BD H -0.2629 0.7959 0.3536 0.035 Uiso 1 1 calc R
C1B C -0.1642(2) 0.66021(18) 0.30828(17) 0.0298(4) Uani 1 1 d .
H1BA H -0.2382 0.6109 0.3364 0.036 Uiso 1 1 calc R
H1BB H -0.1187 0.6444 0.2401 0.036 Uiso 1 1 calc R
N1B N -0.07711(16) 0.63833(14) 0.38916(14) 0.0229(3) Uani 1 1 d .
H1NA H -0.120(2) 0.6251(18) 0.4578(19) 0.026(6) Uiso 1 1 d .
H1NB H -0.032(2) 0.585(2) 0.3882(18) 0.027(6) Uiso 1 1 d .
P1 P 0.12984(5) 0.15300(5) 0.05510(4) 0.02991(12) Uani 1 1 d .
F1 F 0.01581(18) 0.22110(15) 0.00109(17) 0.0801(6) Uani 1 1 d .
F2 F 0.03322(15) 0.06594(13) 0.13788(12) 0.0540(4) Uani 1 1 d .
F3 F 0.24296(14) 0.08167(14) 0.11009(13) 0.0552(4) Uani 1 1 d .
F4 F 0.22778(17) 0.23671(15) -0.02729(14) 0.0709(5) Uani 1 1 d .
F5 F 0.14579(18) 0.07425(14) -0.02617(12) 0.0626(5) Uani 1 1 d .
F6 F 0.11426(16) 0.22861(14) 0.13744(14) 0.0597(4) Uani 1 1 d .
P2 P -0.41354(5) 0.82936(4) 0.60445(4) 0.02799(12) Uani 1 1 d .
F7 F -0.50606(16) 0.84177(13) 0.52030(13) 0.0569(4) Uani 1 1 d .
F8 F -0.32066(13) 0.91840(11) 0.52096(11) 0.0453(4) Uani 1 1 d .
F9 F -0.31939(13) 0.81244(11) 0.69195(11) 0.0422(3) Uani 1 1 d .
F10 F -0.50380(13) 0.73808(11) 0.69152(12) 0.0460(3) Uani 1 1 d .
F11 F -0.33302(15) 0.72898(11) 0.56253(12) 0.0497(4) Uani 1 1 d .
F12 F -0.49084(13) 0.92754(11) 0.64917(11) 0.0423(3) Uani 1 1 d .
O1M O -0.76553(16) 0.94759(14) 0.70751(14) 0.0391(4) Uani 1 1 d D
H1M H -0.703(2) 0.969(2) 0.673(2) 0.047 Uiso 1 1 d D
C1M C -0.7998(3) 0.8458(2) 0.6950(2) 0.0506(7) Uani 1 1 d .
H1M1 H -0.7395 0.7851 0.7237 0.076 Uiso 1 1 calc R
H1M2 H -0.7978 0.8526 0.6178 0.076 Uiso 1 1 calc R
H1M3 H -0.8863 0.8282 0.7346 0.076 Uiso 1 1 calc R
O2M O -0.0410(2) 0.4266(2) 0.1922(2) 0.0790(7) Uani 1 1 d D
H2M H 0.011(3) 0.382(3) 0.174(3) 0.095 Uiso 1 1 d D
C2M C -0.1302(3) 0.4554(3) 0.1211(3) 0.0697(9) Uani 1 1 d .
H2M1 H -0.2097 0.4168 0.1561 0.105 Uiso 1 1 calc R
H2M2 H -0.0957 0.4322 0.0549 0.105 Uiso 1 1 calc R
H2M3 H -0.1475 0.5374 0.1026 0.105 Uiso 1 1 calc R

loop_
_atom_site_aniso_label
_atom_site_aniso_U_11
_atom_site_aniso_U_22
_atom_site_aniso_U_33
_atom_site_aniso_U_23
_atom_site_aniso_U_13
_atom_site_aniso_U_12
Ru1 0.01921(8) 0.01983(8) 0.01538(8) -0.00508(6) -0.00300(5) -0.00118(6)
N1 0.0262(8) 0.0178(8) 0.0190(8) -0.0008(6) 0.0004(6) 0.0000(6)
C2 0.0215(9) 0.0254(9) 0.0192(9) -0.0054(7) -0.0020(7) -0.0008(7)
N3 0.0231(8) 0.0219(8) 0.0174(7) -0.0046(6) -0.0004(6) 0.0003(6)
C4 0.0203(9) 0.0201(8) 0.0172(8) -0.0027(7) -0.0044(7) -0.0028(7)
C5 0.0191(8) 0.0203(8) 0.0163(8) -0.0046(7) -0.0028(6) -0.0016(7)
C6 0.0203(9) 0.0215(9) 0.0183(9) -0.0030(7) -0.0041(7) -0.0015(7)
N7 0.0203(7) 0.0193(7) 0.0175(7) -0.0044(6) -0.0035(6) -0.0024(6)
C8 0.0230(9) 0.0202(9) 0.0188(9) -0.0038(7) -0.0034(7) -0.0016(7)
N9 0.0224(8) 0.0197(7) 0.0159(7) -0.0017(6) -0.0012(6) -0.0014(6)
C10 0.0313(10) 0.0249(9) 0.0150(9) 0.0002(7) 0.0007(7) -0.0019(8)
C11 0.0420(13) 0.0421(13) 0.0263(11) -0.0026(9) 0.0027(9) -0.0162(10)
O6 0.0277(7) 0.0245(7) 0.0172(6) -0.0012(5) 0.0026(5) -0.0007(5)
N2 0.0381(11) 0.0197(9) 0.0249(9) -0.0028(7) 0.0078(8) 0.0025(8)
C1A 0.0236(9) 0.0246(9) 0.0169(9) -0.0055(7) -0.0049(7) -0.0032(7)
C2A 0.0279(10) 0.0315(10) 0.0158(9) -0.0069(8) -0.0031(7) -0.0039(8)
C3A 0.0260(10) 0.0402(11) 0.0216(10) -0.0152(9) -0.0030(8) 0.0005(9)
C4A 0.0324(11) 0.0309(10) 0.0291(10) -0.0173(9) -0.0105(8) 0.0052(8)
C5A 0.0331(11) 0.0216(9) 0.0248(10) -0.0086(8) -0.0113(8) -0.0008(8)
C6A 0.0255(9) 0.0222(9) 0.0190(9) -0.0067(7) -0.0068(7) -0.0040(7)
C7A 0.0241(9) 0.0237(9) 0.0241(10) -0.0014(7) -0.0056(7) -0.0067(7)
C8A 0.0190(9) 0.0274(10) 0.0245(9) -0.0049(8) -0.0077(7) -0.0054(7)
C9A 0.0190(9) 0.0270(9) 0.0248(10) -0.0051(8) -0.0072(7) -0.0029(7)
C10A 0.0261(10) 0.0247(9) 0.0218(9) 0.0005(7) -0.0067(7) -0.0020(8)
C11A 0.0227(9) 0.0343(11) 0.0253(10) -0.0050(8) -0.0042(8) -0.0091(8)
C12A 0.0203(10) 0.0490(13) 0.0313(11) -0.0168(10) -0.0026(8) -0.0038(9)
C13A 0.0235(10) 0.0354(11) 0.0423(13) -0.0175(10) -0.0091(9) 0.0025(8)
C14A 0.0240(10) 0.0270(10) 0.0337(11) -0.0050(8) -0.0104(8) -0.0013(8)
N2B 0.0236(8) 0.0230(8) 0.0206(8) -0.0048(7) -0.0046(6) -0.0011(7)
C2B 0.0240(10) 0.0352(11) 0.0272(10) -0.0019(8) -0.0076(8) -0.0055(8)
C1B 0.0321(11) 0.0315(10) 0.0266(10) -0.0029(8) -0.0091(8) -0.0120(9)
N1B 0.0244(8) 0.0227(8) 0.0201(8) -0.0040(7) -0.0018(6) -0.0027(7)
P1 0.0309(3) 0.0292(3) 0.0271(3) -0.0005(2) -0.0065(2) -0.0071(2)
F1 0.0705(12) 0.0577(11) 0.1100(16) 0.0080(10) -0.0600(12) 0.0041(9)
F2 0.0503(9) 0.0513(9) 0.0493(9) 0.0000(7) 0.0077(7) -0.0192(7)
F3 0.0427(8) 0.0655(10) 0.0578(10) -0.0151(8) -0.0188(7) 0.0140(7)
F4 0.0787(12) 0.0637(11) 0.0577(11) 0.0017(9) 0.0108(9) -0.0406(10)
F5 0.0986(13) 0.0583(10) 0.0351(8) -0.0163(7) -0.0096(8) -0.0173(9)
F6 0.0640(10) 0.0549(10) 0.0702(11) -0.0373(9) -0.0073(9) 0.0023(8)
P2 0.0305(3) 0.0239(2) 0.0265(3) -0.0004(2) -0.0068(2) -0.0006(2)
F7 0.0718(11) 0.0495(9) 0.0553(10) -0.0040(7) -0.0414(8) -0.0015(8)
F8 0.0424(8) 0.0347(7) 0.0421(8) 0.0090(6) 0.0059(6) -0.0014(6)
F9 0.0458(8) 0.0403(7) 0.0401(8) -0.0007(6) -0.0207(6) -0.0044(6)
F10 0.0414(8) 0.0345(7) 0.0524(9) 0.0063(6) -0.0054(6) -0.0125(6)
F11 0.0670(10) 0.0329(7) 0.0458(8) -0.0119(6) -0.0044(7) 0.0102(7)
F12 0.0394(7) 0.0327(7) 0.0509(8) -0.0110(6) 0.0014(6) 0.0008(6)
O1M 0.0343(9) 0.0388(9) 0.0371(9) -0.0060(7) 0.0031(7) 0.0049(7)
C1M 0.0428(14) 0.0634(18) 0.0588(17) -0.0366(14) -0.0170(12) 0.0111(13)
O2M 0.0821(18) 0.0767(17) 0.0938(19) -0.0393(14) -0.0381(15) 0.0170(13)
C2M 0.061(2) 0.069(2) 0.085(2) -0.0281(18) -0.0230(18) 0.0146(16)

loop_
_atom_type_symbol
_atom_type_description
_atom_type_scat_dispersion_real
_atom_type_scat_dispersion_imag
_atom_type_scat_source
C C 0.0033 0.0016 'International Tables Vol C Tables 4.2.6.8 and 6.1.1.4'
H H 0.0000 0.0000 'International Tables Vol C Tables 4.2.6.8 and 6.1.1.4'
N N 0.0061 0.0033 'International Tables Vol C Tables 4.2.6.8 and 6.1.1.4'
O O 0.0106 0.0060 'International Tables Vol C Tables 4.2.6.8 and 6.1.1.4'
F F 0.0171 0.0103 'International Tables Vol C Tables 4.2.6.8 and 6.1.1.4'
P P 0.1023 0.0942 'International Tables Vol C Tables 4.2.6.8 and 6.1.1.4'
Ru Ru -1.2594 0.8363 'International Tables Vol C Tables 4.2.6.8 and 6.1.1.4'

loop_
_geom_angle_atom_site_label_1
_geom_angle_atom_site_label_2
_geom_angle_atom_site_label_3
_geom_angle
N1B Ru1 N7 87.93(6)
N1B Ru1 N2B 79.36(7)
N7 Ru1 N2B 84.44(6)
N1B Ru1 C4A 126.23(8)
N7 Ru1 C4A 143.43(7)
N2B Ru1 C4A 89.26(7)
N1B Ru1 C3A 96.49(7)
N7 Ru1 C3A 167.91(7)
N2B Ru1 C3A 107.40(7)
C4A Ru1 C3A 37.74(8)
N1B Ru1 C2A 90.72(7)
N7 Ru1 C2A 131.12(7)
N2B Ru1 C2A 143.02(7)
C4A Ru1 C2A 68.06(8)
C3A Ru1 C2A 37.95(7)
N1B Ru1 C5A 164.04(7)
N7 Ru1 C5A 107.96(7)
N2B Ru1 C5A 100.21(7)
C4A Ru1 C5A 38.06(8)
C3A Ru1 C5A 68.26(8)
C2A Ru1 C5A 80.04(7)
N1B Ru1 C6A 148.37(7)
N7 Ru1 C6A 90.24(6)
N2B Ru1 C6A 131.87(7)
C4A Ru1 C6A 67.71(7)
C3A Ru1 C6A 80.09(7)
C2A Ru1 C6A 67.18(7)
C5A Ru1 C6A 37.06(7)
N1B Ru1 C1A 112.23(7)
N7 Ru1 C1A 100.09(6)
N2B Ru1 C1A 167.54(7)
C4A Ru1 C1A 80.18(7)
C3A Ru1 C1A 67.82(7)
C2A Ru1 C1A 37.09(7)
C5A Ru1 C1A 67.38(7)
C6A Ru1 C1A 37.33(7)
C2 N1 C6 126.35(16)
C2 N1 H1X 119.4(19)
C6 N1 H1X 113.7(19)
N3 C2 N2 120.12(18)
N3 C2 N1 123.01(17)
N2 C2 N1 116.87(17)
C2 N3 C4 112.21(15)
N3 C4 N9 124.97(16)
N3 C4 C5 128.65(16)
N9 C4 C5 106.37(15)
C4 C5 N7 109.39(15)
C4 C5 C6 118.60(16)
N7 C5 C6 132.01(16)
O6 C6 N1 119.75(16)
O6 C6 C5 129.21(17)
N1 C6 C5 111.04(16)
C8 N7 C5 104.66(15)
C8 N7 Ru1 121.93(12)
C5 N7 Ru1 132.92(12)
N7 C8 N9 112.98(16)
N7 C8 H8A 123.5
N9 C8 H8A 123.5
C8 N9 C4 106.58(15)
C8 N9 C10 125.79(15)
C4 N9 C10 127.41(15)
N9 C10 C11 112.96(17)
N9 C10 H10A 109.0
C11 C10 H10A 109.0
N9 C10 H10B 109.0
C11 C10 H10B 109.0
H10A C10 H10B 107.8
C10 C11 H11A 109.5
C10 C11 H11B 109.5
H11A C11 H11B 109.5
C10 C11 H11C 109.5
H11A C11 H11C 109.5
H11B C11 H11C 109.5
C2 N2 H2X 119.5(16)
C2 N2 H2Y 120.1(18)
H2X N2 H2Y 119(2)
C2A C1A C6A 118.94(17)
C2A C1A C10A 121.57(17)
C6A C1A C10A 119.47(17)
C2A C1A Ru1 69.43(10)
C6A C1A Ru1 71.17(10)
C10A C1A Ru1 132.95(13)
C1A C2A C3A 121.26(18)
C1A C2A Ru1 73.48(10)
C3A C2A Ru1 70.60(11)
C1A C2A H2AA 119.4
C3A C2A H2AA 119.4
Ru1 C2A H2AA 128.9
C4A C3A C2A 118.86(19)
C4A C3A Ru1 69.96(11)
C2A C3A Ru1 71.45(11)
C4A C3A H3AA 120.6
C2A C3A H3AA 120.6
Ru1 C3A H3AA 130.5
C3A C4A C5A 121.39(18)
C3A C4A Ru1 72.30(11)
C5A C4A Ru1 73.10(11)
C3A C4A H4AA 119.3
C5A C4A H4AA 119.3
Ru1 C4A H4AA 127.4
C6A C5A C4A 119.34(18)
C6A C5A Ru1 72.76(11)
C4A C5A Ru1 68.84(11)
C6A C5A H5AA 120.3
C4A C5A H5AA 120.3
Ru1 C5A H5AA 130.6
C5A C6A C1A 120.15(18)
C5A C6A C7A 121.04(17)
C1A C6A C7A 118.81(16)
C5A C6A Ru1 70.17(11)
C1A C6A Ru1 71.50(10)
C7A C6A Ru1 130.53(13)
C6A C7A C8A 113.68(15)
C6A C7A H7AA 108.8
C8A C7A H7AA 108.8
C6A C7A H7AB 108.8
C8A C7A H7AB 108.8
H7AA C7A H7AB 107.7
C9A C8A C11A 119.35(18)
C9A C8A C7A 120.10(17)
C11A C8A C7A 120.55(17)
C8A C9A C14A 119.59(18)
C8A C9A C10A 119.80(17)
C14A C9A C10A 120.60(17)
C1A C10A C9A 113.26(15)
C1A C10A H10A 108.9
C9A C10A H10A 108.9
C1A C10A H10B 108.9
C9A C10A H10B 108.9
H10A C10A H10B 107.7
C12A C11A C8A 120.60(19)
C12A C11A H11A 119.7
C8A C11A H11A 119.7
C13A C12A C11A 120.09(19)
C13A C12A H12A 120.0
C11A C12A H12A 120.0
C12A C13A C14A 119.81(19)
C12A C13A H13A 120.1
C14A C13A H13A 120.1
C13A C14A C9A 120.55(19)
C13A C14A H14A 119.7
C9A C14A H14A 119.7
C2B N2B Ru1 110.48(12)
C2B N2B H2NA 105.4(16)
Ru1 N2B H2NA 116.0(16)
C2B N2B H2NB 108.9(15)
Ru1 N2B H2NB 112.8(15)
H2NA N2B H2NB 103(2)
N2B C2B C1B 107.28(16)
N2B C2B H2BC 110.3
C1B C2B H2BC 110.3
N2B C2B H2BD 110.3
C1B C2B H2BD 110.3
H2BC C2B H2BD 108.5
N1B C1B C2B 107.59(16)
N1B C1B H1BA 110.2
C2B C1B H1BA 110.2
N1B C1B H1BB 110.2
C2B C1B H1BB 110.2
H1BA C1B H1BB 108.5
C1B N1B Ru1 111.39(12)
C1B N1B H1NA 112.1(14)
Ru1 N1B H1NA 108.1(14)
C1B N1B H1NB 112.7(17)
Ru1 N1B H1NB 106.8(17)
H1NA N1B H1NB 105(2)
F4 P1 F1 90.62(11)
F4 P1 F6 90.57(10)
F1 P1 F6 90.68(11)
F4 P1 F3 90.52(10)
F1 P1 F3 178.62(10)
F6 P1 F3 90.07(9)
F4 P1 F2 178.60(10)
F1 P1 F2 90.39(10)
F6 P1 F2 90.39(9)
F3 P1 F2 88.45(9)
F4 P1 F5 90.27(10)
F1 P1 F5 90.14(11)
F6 P1 F5 178.82(9)
F3 P1 F5 89.09(9)
F2 P1 F5 88.75(9)
F7 P2 F8 91.84(9)
F7 P2 F12 90.86(9)
F8 P2 F12 90.29(8)
F7 P2 F10 90.09(9)
F8 P2 F10 178.03(8)
F12 P2 F10 90.11(8)
F7 P2 F11 90.94(9)
F8 P2 F11 90.07(8)
F12 P2 F11 178.16(9)
F10 P2 F11 89.48(8)
F7 P2 F9 178.20(8)
F8 P2 F9 89.56(8)
F12 P2 F9 90.27(8)
F10 P2 F9 88.50(8)
F11 P2 F9 87.93(8)
C1M O1M H1M 114(2)
O1M C1M H1M1 109.5
O1M C1M H1M2 109.5
H1M1 C1M H1M2 109.5
O1M C1M H1M3 109.5
H1M1 C1M H1M3 109.5
H1M2 C1M H1M3 109.5
C2M O2M H2M 109(3)
O2M C2M H2M1 109.5
O2M C2M H2M2 109.5
H2M1 C2M H2M2 109.5
O2M C2M H2M3 109.5
H2M1 C2M H2M3 109.5
H2M2 C2M H2M3 109.5

loop_
_geom_bond_atom_site_label_1
_geom_bond_atom_site_label_2
_geom_bond_distance
Ru1 N1B 2.1169(17)
Ru1 N7 2.1173(15)
Ru1 N2B 2.1189(16)
Ru1 C4A 2.1408(19)
Ru1 C3A 2.1709(19)
Ru1 C2A 2.1820(19)
Ru1 C5A 2.1965(19)
Ru1 C6A 2.2300(18)
Ru1 C1A 2.2344(18)
N1 C2 1.367(2)
N1 C6 1.384(2)
N1 H1X 0.77(3)
C2 N3 1.315(2)
C2 N2 1.338(2)
N3 C4 1.350(2)
C4 N9 1.370(2)
C4 C5 1.378(2)
C5 N7 1.392(2)
C5 C6 1.415(2)
C6 O6 1.239(2)
N7 C8 1.317(2)
C8 N9 1.353(2)
C8 H8A 0.9500
N9 C10 1.471(2)
C10 C11 1.510(3)
C10 H10A 0.9900
C10 H10B 0.9900
C11 H11A 0.9800
C11 H11B 0.9800
C11 H11C 0.9800
N2 H2X 0.82(2)
N2 H2Y 0.74(2)
C1A C2A 1.406(3)
C1A C6A 1.429(3)
C1A C10A 1.497(3)
C2A C3A 1.415(3)
C2A H2AA 0.9500
C3A C4A 1.395(3)
C3A H3AA 0.9500
C4A C5A 1.415(3)
C4A H4AA 0.9500
C5A C6A 1.407(3)
C5A H5AA 0.9500
C6A C7A 1.503(3)
C7A C8A 1.505(3)
C7A H7AA 0.9900
C7A H7AB 0.9900
C8A C9A 1.390(3)
C8A C11A 1.390(3)
C9A C14A 1.394(3)
C9A C10A 1.499(3)
C10A H10A 0.9900
C10A H10B 0.9900
C11A C12A 1.386(3)
C11A H11A 0.9500
C12A C13A 1.377(3)
C12A H12A 0.9500
C13A C14A 1.384(3)
C13A H13A 0.9500
C14A H14A 0.9500
N2B C2B 1.480(2)
N2B H2NA 0.81(2)
N2B H2NB 0.88(2)
C2B C1B 1.499(3)
C2B H2BC 0.9900
C2B H2BD 0.9900
C1B N1B 1.482(3)
C1B H1BA 0.9900
C1B H1BB 0.9900
N1B H1NA 0.90(2)
N1B H1NB 0.78(2)
P1 F4 1.5711(15)
P1 F1 1.5743(16)
P1 F6 1.5815(16)
P1 F3 1.5863(15)
P1 F2 1.5869(14)
P1 F5 1.5997(16)
P2 F7 1.5705(15)
P2 F8 1.5810(13)
P2 F12 1.5868(14)
P2 F10 1.5996(14)
P2 F11 1.6054(14)
P2 F9 1.6101(14)
O1M C1M 1.395(3)
O1M H1M 0.75(2)
C1M H1M1 0.9800
C1M H1M2 0.9800
C1M H1M3 0.9800
O2M C2M 1.401(4)
O2M H2M 0.80(2)
C2M H2M1 0.9800
C2M H2M2 0.9800
C2M H2M3 0.9800
